data_7020396
loop_
_publ_author_name
'Ransom, Paul'
'Arnold, Thomas A. Q.'
'Thompson, Amber L.'
'Buffet, Jean-Charles'
'O'Hare, Dermot'

_publ_section_title
;
 Synthesis and characterisation of the ethylene bridged permethylindenyl
 cerium complex [(EBI*)CeI(THF)].
;
_journal_issue 37
_journal_name_full 'Dalton transactions (Cambridge, England : 2003)'
_journal_page_first 11267
_journal_page_last 11269
_journal_paper_doi 10.1039/c2dt31439h
_journal_volume 41
_journal_year 2012
_chemical_formula_moiety 'C36 H48 Ce1 I1 O1'
_chemical_formula_sum 'C36 H48 Ce I O'
_chemical_formula_weight 763.80
_chemical_melting_point ?
_space_group_IT_number 61
_symmetry_cell_setting orthorhombic
_symmetry_space_group_name_Hall '-P 2ac 2ab'
_symmetry_space_group_name_H-M 'P b c a'
_atom_sites_solution_hydrogens difmap
_atom_sites_solution_primary other
_audit_creation_date 12-06-30
_audit_creation_method CRYSTALS_ver_14.40
_cell_angle_alpha 90
_cell_angle_beta 90
_cell_angle_gamma 90
_cell_formula_units_Z 8
_cell_length_a 9.2981(1)
_cell_length_b 19.2885(2)
_cell_length_c 35.5339(4)
_cell_measurement_reflns_used 71481
_cell_measurement_temperature 150
_cell_measurement_theta_max 27
_cell_measurement_theta_min 5
_cell_volume 6372.88(12)
_computing_cell_refinement 'DENZO/SCALEPACK (Otwinowski & Minor, 1997)'
_computing_data_collection 'COLLECT (Nonius, 2001).'
_computing_data_reduction 'DENZO/SCALEPACK (Otwinowski & Minor, 1997)'
_computing_molecular_graphics 'CAMERON (Watkin et al., 1996)'
_computing_publication_material 'CRYSTALS (Betteridge et al., 2003)'
_computing_structure_refinement 'CRYSTALS (Betteridge et al., 2003)'
_computing_structure_solution 'Superflip (Palatinus & Chapuis, 2007)'
_diffrn_ambient_temperature 150
_diffrn_measured_fraction_theta_full 0.987
_diffrn_measured_fraction_theta_max 0.987
_diffrn_measurement_device Area
_diffrn_measurement_device_type 'Nonius KappaCCD'
_diffrn_measurement_method \w
_diffrn_radiation_monochromator graphite
_diffrn_radiation_type 'Mo K\a'
_diffrn_radiation_wavelength 0.71073
_diffrn_reflns_av_R_equivalents 0.088
_diffrn_reflns_limit_h_max 12
_diffrn_reflns_limit_h_min -12
_diffrn_reflns_limit_k_max 25
_diffrn_reflns_limit_k_min -24
_diffrn_reflns_limit_l_max 45
_diffrn_reflns_limit_l_min -46
_diffrn_reflns_number 51825
_diffrn_reflns_theta_full 26.629
_diffrn_reflns_theta_max 27.452
_diffrn_reflns_theta_min 5.109
_diffrn_standards_number 0
_exptl_absorpt_coefficient_mu 2.424
_exptl_absorpt_correction_T_max 0.819
_exptl_absorpt_correction_T_min 0.673
_exptl_absorpt_correction_type multi-scan
_exptl_absorpt_process_details
;
Multi-scan from symmetry-related measurements using
Sortav (Blessing 1995).
;
_exptl_crystal_colour clear_intense_orange
_exptl_crystal_density_diffrn 1.592
_exptl_crystal_density_meas ?
_exptl_crystal_density_method 'not measured'
_exptl_crystal_description plate
_exptl_crystal_F_000 3064.000
_exptl_crystal_size_max 0.250
_exptl_crystal_size_mid 0.150
_exptl_crystal_size_min 0.080
_refine_diff_density_max 1.90
_refine_diff_density_min -1.81
_refine_ls_extinction_method None
_refine_ls_goodness_of_fit_ref 0.9596
_refine_ls_hydrogen_treatment constr
_refine_ls_matrix_type full
_refine_ls_number_parameters 389
_refine_ls_number_reflns 7182
_refine_ls_number_restraints 180
_refine_ls_R_factor_all 0.0894
_refine_ls_R_factor_gt 0.0449
_refine_ls_shift/su_max 0.0010361
_refine_ls_shift/su_mean 0.0000461
_refine_ls_structure_factor_coef Fsqd
_refine_ls_weighting_details
;
Method, part 1, Chebychev polynomial, (Watkin, 1994, Prince, 1982)
[weight] = 1.0/[A~0~*T~0~(x)+A~1~*T~1~(x) ... +A~n-1~]*T~n-1~(x)]
where A~i~ are the Chebychev coefficients listed below and x= Fcalc/Fmax
Method = Robust Weighting (Prince, 1982)
W = [weight] * [1-(deltaF/6*sigmaF)^2^]^2^
A~i~ are:
10.7 14.9 7.38 1.91
;
_refine_ls_weighting_scheme calc
_refine_ls_wR_factor_all 0.1222
_refine_ls_wR_factor_gt 0.0936
_refine_ls_wR_factor_ref 0.1222
_reflns_limit_h_max 12
_reflns_limit_h_min 0
_reflns_limit_k_max 24
_reflns_limit_k_min 0
_reflns_limit_l_max 46
_reflns_limit_l_min 0
_reflns_number_gt 4811
_reflns_number_total 7182
_reflns_threshold_expression I>2.0\s(I)
_oxford_diffrn_Wilson_B_factor 2.08
_oxford_diffrn_Wilson_scale 518.08
_oxford_refine_ls_r_factor_ref 0.0894
_oxford_refine_ls_scale 0.063873(12)
_oxford_reflns_number_all 7182
_oxford_reflns_threshold_expression_ref I>-3.0\s(I)
_oxford_structure_analysis_title 5566
_cod_data_source_file c2dt31439h.txt
_cod_data_source_block meso-[(EBI*)CeI(THF)]
_cod_depositor_comments
;
The following automatic conversions were performed:

'_chemical_melting_point' value 'not measured' was changed to '?' -
the value is undefined or not given.

'_atom_sites_solution_primary'
value 'Other' changed to 'other' according to
/home/saulius/struct/CIF-dictionaries/cif_core.dic dictionary named
'cif_core.dic' version 2.4.2 from 2011-04-26.

Automatic conversion script
Id: cif_fix_values 1891 2012-01-12 08:04:46Z andrius 

The following automatic conversions were performed:

'_exptl_crystal_density_meas' value 'not measured' was changed to '?'
- the value is perceived as not measured.

Automatic conversion script
Id: cif_fix_values 3008 2015-01-20 13:52:24Z robertas 
;
_cod_original_sg_symbol_H-M 'P b c a '
_cod_original_formula_sum 'C36 H48 Ce1 I1 O1'
_cod_database_code 7020396

loop_
_symmetry_equiv_pos_as_xyz
x,y,z
-x,-y,-z
x,-y+1/2,z+1/2
-x,y+1/2,-z+1/2
-x+1/2,-y,z+1/2
x+1/2,y,-z+1/2
x+1/2,-y+1/2,-z
-x+1/2,y+1/2,z

loop_
_atom_site_label
_atom_site_type_symbol
_atom_site_fract_x
_atom_site_fract_y
_atom_site_fract_z
_atom_site_U_iso_or_equiv
_atom_site_occupancy
_atom_site_adp_type
_atom_site_refinement_flags_posn
_atom_site_refinement_flags_occupancy
_atom_site_disorder_assembly
_atom_site_disorder_group
Ce1 Ce 0.45626(4) 0.263496(18) 0.372581(10) 0.0222 1.0000 Uani . . . .
I1 I 0.21292(5) 0.37050(3) 0.385893(15) 0.0391 1.0000 Uani . . . .
O1 O 0.3075(6) 0.1671(2) 0.39848(15) 0.0467 1.0000 Uani D . . .
C2 C 0.3466(18) 0.0941(4) 0.3959(4) 0.0471 0.414(15) Uani D P 1 1
C3 C 0.2897(19) 0.0626(6) 0.4318(4) 0.0461 0.414(15) Uani D P 1 1
C4 C 0.1405(15) 0.1008(8) 0.4329(5) 0.0518 0.414(15) Uani D P 1 1
C5 C 0.1944(17) 0.1740(6) 0.4268(4) 0.0508 0.414(15) Uani D P 1 1
C6 C 0.3312(12) 0.0924(3) 0.3963(4) 0.0523 0.586(15) Uani D P 1 2
C7 C 0.1928(14) 0.0610(4) 0.4107(4) 0.0565 0.586(15) Uani D P 1 2
C8 C 0.1632(14) 0.1136(6) 0.4436(3) 0.0523 0.586(15) Uani D P 1 2
C9 C 0.1816(11) 0.1794(4) 0.4218(4) 0.0519 0.586(15) Uani D P 1 2
C11 C 0.7372(7) 0.2702(3) 0.39134(18) 0.0258 1.0000 Uani . . . .
C12 C 0.6958(7) 0.3394(3) 0.39925(18) 0.0247 1.0000 Uani . . . .
C13 C 0.5986(7) 0.3422(4) 0.42937(18) 0.0267 1.0000 Uani . . . .
C14 C 0.5847(7) 0.2721(3) 0.44336(17) 0.0238 1.0000 Uani . . . .
C15 C 0.5033(7) 0.2454(4) 0.47420(18) 0.0298 1.0000 Uani . . . .
C16 C 0.5241(8) 0.1768(4) 0.48446(19) 0.0319 1.0000 Uani . . . .
C17 C 0.6145(8) 0.1327(4) 0.4622(2) 0.0333 1.0000 Uani . . . .
C18 C 0.6823(8) 0.1557(4) 0.4301(2) 0.0305 1.0000 Uani . . . .
C19 C 0.6722(6) 0.2281(3) 0.42024(18) 0.0239 1.0000 Uani . . . .
C21 C 0.6310(7) 0.2588(4) 0.31054(17) 0.0250 1.0000 Uani . . . .
C22 C 0.5301(8) 0.3119(3) 0.30225(17) 0.0246 1.0000 Uani . . . .
C23 C 0.3905(8) 0.2838(4) 0.29706(19) 0.0292 1.0000 Uani . . . .
C24 C 0.4043(7) 0.2096(3) 0.30073(17) 0.0232 1.0000 Uani . . . .
C25 C 0.3002(7) 0.1560(4) 0.29809(19) 0.0287 1.0000 Uani . . . .
C26 C 0.3458(8) 0.0880(4) 0.29944(19) 0.0298 1.0000 Uani . . . .
C27 C 0.4959(8) 0.0713(3) 0.30301(19) 0.0280 1.0000 Uani . . . .
C28 C 0.5991(8) 0.1225(3) 0.30658(18) 0.0261 1.0000 Uani . . . .
C29 C 0.5534(7) 0.1937(3) 0.30720(17) 0.0230 1.0000 Uani . . . .
C32 C 0.7634(8) 0.4033(4) 0.3822(2) 0.0361 1.0000 Uani . . . .
C33 C 0.5473(9) 0.4092(4) 0.4461(2) 0.0392 1.0000 Uani . . . .
C35 C 0.400(1) 0.2911(4) 0.4953(2) 0.0434 1.0000 Uani . . . .
C36 C 0.4499(10) 0.1469(5) 0.5185(2) 0.0474 1.0000 Uani . . . .
C37 C 0.6422(12) 0.0590(4) 0.4764(3) 0.0569 1.0000 Uani . . . .
C38 C 0.7643(10) 0.1066(4) 0.4048(2) 0.0476 1.0000 Uani . . . .
C42 C 0.5616(9) 0.3875(4) 0.2988(2) 0.0363 1.0000 Uani . . . .
C43 C 0.2651(8) 0.3253(4) 0.2822(2) 0.0384 1.0000 Uani . . . .
C45 C 0.1415(8) 0.1742(5) 0.2966(3) 0.0453 1.0000 Uani . . . .
C46 C 0.2405(9) 0.0287(4) 0.2967(3) 0.0454 1.0000 Uani . . . .
C47 C 0.5408(10) -0.0048(4) 0.3016(2) 0.0414 1.0000 Uani . . . .
C48 C 0.7580(8) 0.1045(4) 0.3038(2) 0.0334 1.0000 Uani . . . .
C51 C 0.8386(7) 0.2502(3) 0.3594(2) 0.0297 1.0000 Uani . . . .
C52 C 0.7882(7) 0.2711(4) 0.31997(18) 0.0283 1.0000 Uani . . . .
H21 H 0.4507 0.0915 0.3974 0.0560 0.414(15) Uiso R P 1 1
H22 H 0.3140 0.0713 0.3731 0.0562 0.414(15) Uiso R P 1 1
H31 H 0.3453 0.0725 0.4541 0.0550 0.414(15) Uiso R P 1 1
H32 H 0.2785 0.0129 0.4292 0.0550 0.414(15) Uiso R P 1 1
H42 H 0.0972 0.0966 0.4576 0.0620 0.414(15) Uiso R P 1 1
H41 H 0.0754 0.0821 0.4141 0.0621 0.414(15) Uiso R P 1 1
H51 H 0.2207 0.1987 0.4497 0.0601 0.414(15) Uiso R P 1 1
H52 H 0.1157 0.1978 0.4143 0.0600 0.414(15) Uiso R P 1 1
H62 H 0.4159 0.0770 0.4099 0.0590 0.586(15) Uiso R P 1 2
H61 H 0.3398 0.0798 0.3699 0.0591 0.586(15) Uiso R P 1 2
H71 H 0.2095 0.0149 0.4207 0.0681 0.586(15) Uiso R P 1 2
H72 H 0.1157 0.0594 0.3924 0.0680 0.586(15) Uiso R P 1 2
H81 H 0.2271 0.1075 0.4649 0.0651 0.586(15) Uiso R P 1 2
H82 H 0.0645 0.1090 0.4520 0.0650 0.586(15) Uiso R P 1 2
H91 H 0.2068 0.2153 0.4399 0.0661 0.586(15) Uiso R P 1 2
H92 H 0.0977 0.1937 0.4075 0.0660 0.586(15) Uiso R P 1 2
H321 H 0.6891 0.4340 0.3734 0.0539 1.0000 Uiso R . . .
H322 H 0.8201 0.4263 0.4009 0.0540 1.0000 Uiso R . . .
H323 H 0.8235 0.3906 0.3614 0.0539 1.0000 Uiso R . . .
H331 H 0.4445 0.4088 0.4486 0.0592 1.0000 Uiso R . . .
H332 H 0.5894 0.4156 0.4706 0.0590 1.0000 Uiso R . . .
H333 H 0.5746 0.4474 0.4301 0.0590 1.0000 Uiso R . . .
H352 H 0.3288 0.2625 0.5072 0.0650 1.0000 Uiso R . . .
H351 H 0.4504 0.3173 0.5140 0.0651 1.0000 Uiso R . . .
H353 H 0.3532 0.3224 0.4783 0.0652 1.0000 Uiso R . . .
H362 H 0.4024 0.1046 0.5117 0.0710 1.0000 Uiso R . . .
H361 H 0.5189 0.1377 0.5379 0.0710 1.0000 Uiso R . . .
H363 H 0.3802 0.1794 0.5276 0.0711 1.0000 Uiso R . . .
H371 H 0.7407 0.0470 0.4721 0.0851 1.0000 Uiso R . . .
H373 H 0.6216 0.0566 0.5028 0.0850 1.0000 Uiso R . . .
H372 H 0.5814 0.0272 0.4629 0.0849 1.0000 Uiso R . . .
H381 H 0.7287 0.1103 0.3795 0.0710 1.0000 Uiso R . . .
H383 H 0.8642 0.1186 0.4051 0.0710 1.0000 Uiso R . . .
H382 H 0.7526 0.0599 0.4135 0.0710 1.0000 Uiso R . . .
H421 H 0.5346 0.4033 0.2742 0.0551 1.0000 Uiso R . . .
H422 H 0.5087 0.4130 0.3174 0.0550 1.0000 Uiso R . . .
H423 H 0.6622 0.3963 0.3024 0.0551 1.0000 Uiso R . . .
H431 H 0.2222 0.3017 0.2612 0.0580 1.0000 Uiso R . . .
H432 H 0.1942 0.3308 0.3017 0.0581 1.0000 Uiso R . . .
H433 H 0.2980 0.3703 0.2741 0.0581 1.0000 Uiso R . . .
H451 H 0.0871 0.1385 0.3088 0.0679 1.0000 Uiso R . . .
H452 H 0.1257 0.2178 0.3092 0.0680 1.0000 Uiso R . . .
H453 H 0.1118 0.1780 0.2708 0.0680 1.0000 Uiso R . . .
H462 H 0.2700 -0.0026 0.2772 0.0681 1.0000 Uiso R . . .
H461 H 0.2373 0.0041 0.3202 0.0680 1.0000 Uiso R . . .
H463 H 0.1463 0.0457 0.2910 0.0681 1.0000 Uiso R . . .
H472 H 0.6424 -0.0086 0.3053 0.0622 1.0000 Uiso R . . .
H471 H 0.4922 -0.0297 0.3213 0.0619 1.0000 Uiso R . . .
H473 H 0.5152 -0.0242 0.2775 0.0621 1.0000 Uiso R . . .
H481 H 0.8149 0.1456 0.3065 0.0503 1.0000 Uiso R . . .
H483 H 0.7835 0.0727 0.3234 0.0502 1.0000 Uiso R . . .
H482 H 0.7784 0.0840 0.2799 0.0500 1.0000 Uiso R . . .
H511 H 0.9313 0.2714 0.3639 0.0359 1.0000 Uiso R . . .
H512 H 0.8511 0.2005 0.3598 0.0358 1.0000 Uiso R . . .
H521 H 0.8059 0.3204 0.3178 0.0339 1.0000 Uiso R . . .
H522 H 0.8462 0.2469 0.3015 0.0339 1.0000 Uiso R . . .

loop_
_atom_site_aniso_label
_atom_site_aniso_U_11
_atom_site_aniso_U_22
_atom_site_aniso_U_33
_atom_site_aniso_U_23
_atom_site_aniso_U_13
_atom_site_aniso_U_12
Ce1 0.01917(15) 0.02490(16) 0.02259(16) 0.00009(15) 0.00000(14) -0.00122(15)
I1 0.0318(2) 0.0410(3) 0.0444(3) -0.0048(2) -0.0009(2) 0.0100(2)
O1 0.049(3) 0.044(3) 0.047(3) 0.007(2) 0.005(2) -0.013(2)
C2 0.056(6) 0.042(5) 0.044(5) 0.004(5) 0.005(5) -0.020(5)
C3 0.055(6) 0.039(6) 0.044(6) 0.004(5) 0.005(6) -0.018(5)
C4 0.055(6) 0.048(6) 0.052(6) 0.005(6) 0.006(6) -0.016(5)
C5 0.052(5) 0.049(5) 0.052(5) 0.007(5) 0.007(5) -0.013(5)
C6 0.057(5) 0.047(4) 0.053(5) -0.002(5) 0.010(5) -0.014(4)
C7 0.054(5) 0.053(5) 0.062(6) -0.002(5) 0.016(5) -0.011(5)
C8 0.047(5) 0.058(5) 0.052(6) 0.002(5) 0.013(5) -0.008(5)
C9 0.043(5) 0.056(5) 0.056(5) 0.005(4) 0.005(4) -0.007(5)
C11 0.019(3) 0.030(3) 0.028(3) -0.001(3) -0.006(2) -0.002(3)
C12 0.024(3) 0.018(3) 0.033(3) 0.006(3) -0.008(3) -0.005(3)
C13 0.026(3) 0.028(3) 0.026(3) -0.003(3) -0.001(3) -0.001(3)
C14 0.021(3) 0.029(4) 0.021(3) -0.004(3) -0.006(2) 0.003(3)
C15 0.027(3) 0.041(4) 0.021(3) 0.001(3) -0.003(2) -0.006(3)
C16 0.033(4) 0.032(4) 0.031(3) 0.002(3) 0.000(3) -0.008(3)
C17 0.037(4) 0.026(3) 0.037(4) 0.005(3) 0.000(3) 0.000(3)
C18 0.029(4) 0.028(3) 0.035(4) 0.001(3) -0.001(3) 0.000(3)
C19 0.018(3) 0.029(3) 0.025(3) 0.003(3) -0.005(2) -0.005(3)
C21 0.024(3) 0.026(3) 0.024(3) 0.000(3) -0.001(2) 0.001(3)
C22 0.031(4) 0.028(3) 0.015(3) 0.002(2) 0.002(3) 0.006(3)
C23 0.031(4) 0.035(4) 0.022(3) 0.002(3) -0.003(3) 0.005(3)
C24 0.021(3) 0.029(3) 0.019(3) 0.000(3) -0.003(2) 0.008(3)
C25 0.022(3) 0.036(4) 0.028(3) -0.002(3) -0.002(3) -0.002(3)
C26 0.037(4) 0.028(4) 0.024(3) 0.001(3) -0.002(3) -0.007(3)
C27 0.035(4) 0.020(3) 0.029(3) 0.002(3) 0.002(3) 0.002(3)
C28 0.030(3) 0.028(3) 0.020(3) -0.001(3) 0.001(3) 0.005(3)
C29 0.027(3) 0.023(3) 0.019(3) -0.001(2) -0.001(3) 0.002(3)
C32 0.035(4) 0.031(4) 0.042(4) -0.002(3) -0.001(3) -0.005(3)
C33 0.045(4) 0.026(4) 0.047(4) -0.011(3) -0.005(4) 0.005(3)
C35 0.046(5) 0.045(5) 0.039(4) -0.004(4) 0.014(4) 0.003(4)
C36 0.054(5) 0.052(5) 0.036(4) 0.011(4) 0.006(4) -0.010(4)
C37 0.075(7) 0.029(4) 0.066(6) 0.016(4) 0.016(5) 0.003(4)
C38 0.061(6) 0.027(4) 0.054(5) 0.004(4) 0.018(4) 0.007(4)
C42 0.045(5) 0.026(4) 0.038(4) 0.003(3) 0.000(3) -0.001(3)
C43 0.034(4) 0.037(4) 0.044(4) -0.004(3) -0.018(3) 0.013(3)
C45 0.021(4) 0.052(5) 0.063(6) -0.001(4) -0.007(4) -0.002(3)
C46 0.046(5) 0.034(4) 0.057(5) 0.002(4) -0.004(4) -0.018(4)
C47 0.054(5) 0.022(3) 0.048(4) 0.003(3) 0.001(4) -0.002(4)
C48 0.029(4) 0.037(4) 0.034(4) -0.009(3) -0.002(3) 0.011(3)
C51 0.017(3) 0.032(4) 0.040(4) 0.004(3) 0.000(3) 0.001(2)
C52 0.023(3) 0.032(4) 0.029(3) 0.000(3) 0.005(3) -0.006(3)

loop_
_atom_type_symbol
_atom_type_scat_dispersion_real
_atom_type_scat_dispersion_imag
_atom_type_scat_Cromer_Mann_a1
_atom_type_scat_Cromer_Mann_b1
_atom_type_scat_Cromer_Mann_a2
_atom_type_scat_Cromer_Mann_b2
_atom_type_scat_Cromer_Mann_a3
_atom_type_scat_Cromer_Mann_b3
_atom_type_scat_Cromer_Mann_a4
_atom_type_scat_Cromer_Mann_b4
_atom_type_scat_Cromer_Mann_c
_atom_type_scat_source
C 0.0033 0.0016 2.3100 20.8439 1.0200 10.2075 1.5886 0.5687 0.8650 51.6512 0.2156 'International Tables Vol C 4.2.6.8 and 6.1.1.4'
H 0.0000 0.0000 0.4930 10.5109 0.3229 26.1257 0.1402 3.1424 0.0408 57.7998 0.0030 'International Tables Vol C 4.2.6.8 and 6.1.1.4'
Ce -0.2486 2.6331 21.1671 2.8122 19.7695 0.2268 11.8513 17.6083 3.3305 127.1130 1.8626 'International Tables Vol C 4.2.6.8 and 6.1.1.4'
I -0.4742 1.8119 20.1472 4.3470 18.9949 0.3814 7.5138 27.7660 2.2735 66.8776 4.0712 'International Tables Vol C 4.2.6.8 and 6.1.1.4'
O 0.0106 0.0060 3.0485 13.2771 2.2868 5.7011 1.5463 0.3239 0.8670 32.9089 0.2508 'International Tables Vol C 4.2.6.8 and 6.1.1.4'

loop_
_geom_angle_atom_site_label_1
_geom_angle_atom_site_label_2
_geom_angle_atom_site_label_3
_geom_angle
_geom_angle_publ_flag
I1 Ce1 O1 92.05(12) yes
I1 Ce1 C11 129.56(14) yes
O1 Ce1 C11 118.77(19) yes
I1 Ce1 C12 100.31(13) yes
O1 Ce1 C12 134.35(18) yes
C11 Ce1 C12 29.59(19) yes
I1 Ce1 C13 82.89(14) yes
O1 Ce1 C13 113.16(19) yes
C11 Ce1 C13 49.5(2) yes
C12 Ce1 C13 28.58(19) yes
I1 Ce1 C14 97.79(13) yes
O1 Ce1 C14 87.07(19) yes
C11 Ce1 C14 50.20(19) yes
C12 Ce1 C14 47.94(19) yes
C13 Ce1 C14 29.70(19) yes
I1 Ce1 C19 127.77(14) yes
O1 Ce1 C19 89.56(18) yes
C11 Ce1 C19 30.90(19) yes
C12 Ce1 C19 48.61(18) yes
C13 Ce1 C19 49.38(19) yes
I1 Ce1 C21 125.31(14) yes
O1 Ce1 C21 126.92(19) yes
C11 Ce1 C21 68.06(19) yes
C12 Ce1 C21 79.6(2) yes
C13 Ce1 C21 108.19(19) yes
I1 Ce1 C22 95.43(14) yes
O1 Ce1 C22 136.55(19) yes
C11 Ce1 C22 88.1(2) yes
C12 Ce1 C22 86.1(2) yes
C13 Ce1 C22 110.2(2) yes
I1 Ce1 C23 83.86(15) yes
O1 Ce1 C23 109.8(2) yes
C11 Ce1 C23 116.4(2) yes
C12 Ce1 C23 115.1(2) yes
C13 Ce1 C23 135.3(2) yes
I1 Ce1 C24 105.11(13) yes
O1 Ce1 C24 87.91(19) yes
C11 Ce1 C24 114.22(19) yes
C12 Ce1 C24 129.34(19) yes
C13 Ce1 C24 157.48(19) yes
I1 Ce1 C29 132.41(13) yes
O1 Ce1 C29 97.17(18) yes
C11 Ce1 C29 85.2(2) yes
C12 Ce1 C29 105.7(2) yes
C13 Ce1 C29 133.3(2) yes
C14 Ce1 C19 30.17(19) yes
C14 Ce1 C21 118.3(2) yes
C19 Ce1 C21 93.15(19) yes
C14 Ce1 C22 133.7(2) yes
C19 Ce1 C22 117.8(2) yes
C21 Ce1 C22 29.97(19) yes
C14 Ce1 C23 163.0(2) yes
C19 Ce1 C23 143.2(2) yes
C21 Ce1 C23 50.1(2) yes
C22 Ce1 C23 29.7(2) yes
C14 Ce1 C24 156.70(18) yes
C19 Ce1 C24 127.11(19) yes
C21 Ce1 C24 49.92(19) yes
C22 Ce1 C24 48.8(2) yes
C23 Ce1 C24 30.0(2) yes
C14 Ce1 C29 129.13(19) yes
C19 Ce1 C29 98.99(19) yes
C21 Ce1 C29 30.16(19) yes
C22 Ce1 C29 48.54(19) yes
C23 Ce1 C29 49.11(19) yes
C24 Ce1 C29 29.59(18) yes
Ce1 O1 C2 124.0(5) yes
Ce1 O1 C5 125.7(5) yes
C2 O1 C5 108.19(7) yes
Ce1 O1 C6 129.3(4) yes
Ce1 O1 C9 122.3(4) yes
C6 O1 C9 108.20(7) yes
O1 C2 C3 104.42(7) yes
O1 C2 H21 107.3 no
C3 C2 H21 106.4 no
O1 C2 H22 114.4 no
C3 C2 H22 114.4 no
H21 C2 H22 109.4 no
C2 C3 C4 98.16(7) yes
C2 C3 H31 115.2 no
C4 C3 H31 111.0 no
C2 C3 H32 111.0 no
C4 C3 H32 111.8 no
H31 C3 H32 109.4 no
C3 C4 C5 98.17(7) yes
C3 C4 H42 110.5 no
C5 C4 H42 110.1 no
C3 C4 H41 111.0 no
C5 C4 H41 117.1 no
H42 C4 H41 109.5 no
C4 C5 O1 104.44(7) yes
C4 C5 H51 115.0 no
O1 C5 H51 116.0 no
C4 C5 H52 104.9 no
O1 C5 H52 105.6 no
H51 C5 H52 109.9 no
O1 C6 C7 104.45(7) yes
O1 C6 H62 113.5 no
C7 C6 H62 113.6 no
O1 C6 H61 108.0 no
C7 C6 H61 107.2 no
H62 C6 H61 109.7 no
C6 C7 C8 98.17(7) yes
C6 C7 H71 110.8 no
C8 C7 H71 110.3 no
C6 C7 H72 114.6 no
C8 C7 H72 113.1 no
H71 C7 H72 109.5 no
C7 C8 C9 98.13(7) yes
C7 C8 H81 113.3 no
C9 C8 H81 115.9 no
C7 C8 H82 109.5 no
C9 C8 H82 110.1 no
H81 C8 H82 109.4 no
C8 C9 O1 104.41(7) yes
C8 C9 H91 106.8 no
O1 C9 H91 107.4 no
C8 C9 H92 114.8 no
O1 C9 H92 113.3 no
H91 C9 H92 109.7 no
Ce1 C11 C12 80.3(4) yes
Ce1 C11 C19 75.1(3) yes
C12 C11 C19 106.0(6) yes
Ce1 C11 C51 113.7(4) yes
C12 C11 C51 123.6(6) yes
C19 C11 C51 130.3(6) yes
C11 C12 Ce1 70.1(3) yes
C11 C12 C13 111.2(6) yes
Ce1 C12 C13 76.6(4) yes
C11 C12 C32 125.2(6) yes
Ce1 C12 C32 128.0(4) yes
C13 C12 C32 122.9(6) yes
C12 C13 Ce1 74.9(4) yes
C12 C13 C14 106.5(6) yes
Ce1 C13 C14 72.8(3) yes
C12 C13 C33 122.7(6) yes
Ce1 C13 C33 126.3(5) yes
C14 C13 C33 129.9(6) yes
C13 C14 Ce1 77.5(3) yes
C13 C14 C15 130.3(6) yes
Ce1 C14 C15 116.3(4) yes
C13 C14 C19 107.8(6) yes
Ce1 C14 C19 72.0(3) yes
C15 C14 C19 121.8(6) yes
C14 C15 C16 118.1(6) yes
C14 C15 C35 120.7(6) yes
C16 C15 C35 121.2(6) yes
C15 C16 C17 120.2(6) yes
C15 C16 C36 120.8(7) yes
C17 C16 C36 118.9(7) yes
C16 C17 C18 122.3(6) yes
C16 C17 C37 118.0(7) yes
C18 C17 C37 119.6(7) yes
C17 C18 C19 118.9(6) yes
C17 C18 C38 121.6(7) yes
C19 C18 C38 119.5(6) yes
Ce1 C19 C18 116.3(4) yes
Ce1 C19 C11 74.0(3) yes
C18 C19 C11 133.8(6) yes
Ce1 C19 C14 77.8(3) yes
C18 C19 C14 118.0(6) yes
C11 C19 C14 108.2(6) yes
Ce1 C21 C22 75.6(4) yes
Ce1 C21 C29 78.5(4) yes
C22 C21 C29 106.2(6) yes
Ce1 C21 C52 112.8(4) yes
C22 C21 C52 124.6(6) yes
C29 C21 C52 129.2(6) yes
Ce1 C22 C21 74.4(3) yes
Ce1 C22 C23 76.1(4) yes
C21 C22 C23 110.7(6) yes
Ce1 C22 C42 117.1(4) yes
C21 C22 C42 126.4(7) yes
C23 C22 C42 122.9(6) yes
Ce1 C23 C22 74.2(4) yes
Ce1 C23 C24 75.7(4) yes
C22 C23 C24 106.7(6) yes
Ce1 C23 C43 125.6(5) yes
C22 C23 C43 123.3(6) yes
C24 C23 C43 128.8(7) yes
C23 C24 Ce1 74.3(4) yes
C23 C24 C25 131.0(6) yes
Ce1 C24 C25 116.7(4) yes
C23 C24 C29 108.1(6) yes
Ce1 C24 C29 76.5(4) yes
C25 C24 C29 120.9(6) yes
C24 C25 C26 118.7(6) yes
C24 C25 C45 119.8(6) yes
C26 C25 C45 121.3(7) yes
C25 C26 C27 120.9(6) yes
C25 C26 C46 121.3(7) yes
C27 C26 C46 117.7(7) yes
C26 C27 C28 121.4(6) yes
C26 C27 C47 118.5(6) yes
C28 C27 C47 120.0(7) yes
C27 C28 C29 118.6(6) yes
C27 C28 C48 120.3(6) yes
C29 C28 C48 120.4(6) yes
C21 C29 C24 107.9(5) yes
C21 C29 C28 132.8(6) yes
C24 C29 C28 119.1(6) yes
C21 C29 Ce1 71.4(3) yes
C24 C29 Ce1 73.9(4) yes
C28 C29 Ce1 124.1(4) yes
C12 C32 H321 109.5 no
C12 C32 H322 109.2 no
H321 C32 H322 109.7 no
C12 C32 H323 110.0 no
H321 C32 H323 109.1 no
H322 C32 H323 109.4 no
C13 C33 H331 110.2 no
C13 C33 H332 109.8 no
H331 C33 H332 108.8 no
C13 C33 H333 110.0 no
H331 C33 H333 108.8 no
H332 C33 H333 109.1 no
C15 C35 H352 108.9 no
C15 C35 H351 109.9 no
H352 C35 H351 109.5 no
C15 C35 H353 110.1 no
H352 C35 H353 109.2 no
H351 C35 H353 109.1 no
C16 C36 H362 109.7 no
C16 C36 H361 110.0 no
H362 C36 H361 109.2 no
C16 C36 H363 109.2 no
H362 C36 H363 109.2 no
H361 C36 H363 109.4 no
C17 C37 H371 109.6 no
C17 C37 H373 109.5 no
H371 C37 H373 109.5 no
C17 C37 H372 109.3 no
H371 C37 H372 109.2 no
H373 C37 H372 109.7 no
C18 C38 H381 109.8 no
C18 C38 H383 109.3 no
H381 C38 H383 109.1 no
C18 C38 H382 109.7 no
H381 C38 H382 109.5 no
H383 C38 H382 109.4 no
C22 C42 H421 109.6 no
C22 C42 H422 110.1 no
H421 C42 H422 109.2 no
C22 C42 H423 110.7 no
H421 C42 H423 108.6 no
H422 C42 H423 108.6 no
C23 C43 H431 109.9 no
C23 C43 H432 109.6 no
H431 C43 H432 109.2 no
C23 C43 H433 109.7 no
H431 C43 H433 109.1 no
H432 C43 H433 109.4 no
C25 C45 H451 109.4 no
C25 C45 H452 109.5 no
H451 C45 H452 109.6 no
C25 C45 H453 109.3 no
H451 C45 H453 109.5 no
H452 C45 H453 109.5 no
C26 C46 H462 109.7 no
C26 C46 H461 109.9 no
H462 C46 H461 109.0 no
C26 C46 H463 110.3 no
H462 C46 H463 108.8 no
H461 C46 H463 109.1 no
C27 C47 H472 109.8 no
C27 C47 H471 109.2 no
H472 C47 H471 109.1 no
C27 C47 H473 109.6 no
H472 C47 H473 109.6 no
H471 C47 H473 109.5 no
C28 C48 H481 110.0 no
C28 C48 H483 109.9 no
H481 C48 H483 108.7 no
C28 C48 H482 110.1 no
H481 C48 H482 108.7 no
H483 C48 H482 109.5 no
C11 C51 C52 115.1(5) yes
C11 C51 H511 108.6 no
C52 C51 H511 108.3 no
C11 C51 H512 108.3 no
C52 C51 H512 108.2 no
H511 C51 H512 108.1 no
C51 C52 C21 117.1(5) yes
C51 C52 H521 106.3 no
C21 C52 H521 107.5 no
C51 C52 H522 108.8 no
C21 C52 H522 108.1 no
H521 C52 H522 108.9 no

loop_
_geom_bond_atom_site_label_1
_geom_bond_atom_site_label_2
_geom_bond_distance
_geom_bond_publ_flag
Ce1 I1 3.0988(6) yes
Ce1 O1 2.494(4) yes
Ce1 C11 2.699(6) yes
Ce1 C12 2.829(6) yes
Ce1 C13 2.851(6) yes
Ce1 C14 2.789(6) yes
Ce1 C19 2.714(6) yes
Ce1 C21 2.740(6) yes
Ce1 C22 2.755(6) yes
Ce1 C23 2.780(7) yes
Ce1 C24 2.799(6) yes
Ce1 C29 2.833(6) yes
O1 C2 1.455(6) yes
O1 C5 1.463(6) yes
O1 C6 1.459(5) yes
O1 C9 1.454(5) yes
C2 C3 1.509(6) yes
C2 H21 0.970 no
C2 H22 0.972 no
C3 C4 1.571(6) yes
C3 H31 0.967 no
C3 H32 0.968 no
C4 C5 1.515(6) yes
C4 H42 0.968 no
C4 H41 0.971 no
C5 H51 0.971 no
C5 H52 0.971 no
C6 C7 1.511(6) yes
C6 H62 0.971 no
C6 H61 0.974 no
C7 C8 1.573(5) yes
C7 H71 0.970 no
C7 H72 0.969 no
C8 C9 1.497(6) yes
C8 H81 0.968 no
C8 H82 0.968 no
C9 H91 0.973 no
C9 H92 0.971 no
C11 C12 1.417(9) yes
C11 C19 1.442(9) yes
C11 C51 1.525(9) yes
C12 C13 1.402(9) yes
C12 C32 1.510(9) yes
C13 C14 1.447(9) yes
C13 C33 1.501(9) yes
C14 C15 1.428(9) yes
C14 C19 1.434(9) yes
C15 C16 1.385(10) yes
C15 C35 1.504(10) yes
C16 C17 1.434(10) yes
C16 C36 1.507(10) yes
C17 C18 1.376(10) yes
C17 C37 1.530(10) yes
C18 C19 1.444(9) yes
C18 C38 1.513(10) yes
C21 C22 1.421(9) yes
C21 C29 1.453(9) yes
C21 C52 1.518(9) yes
C22 C23 1.420(10) yes
C22 C42 1.492(9) yes
C23 C24 1.443(10) yes
C23 C43 1.510(9) yes
C24 C25 1.418(10) yes
C24 C29 1.438(9) yes
C25 C26 1.379(10) yes
C25 C45 1.517(10) yes
C26 C27 1.439(10) yes
C26 C46 1.510(10) yes
C27 C28 1.382(10) yes
C27 C47 1.527(10) yes
C28 C29 1.437(9) yes
C28 C48 1.522(10) yes
C32 H321 0.961 no
C32 H322 0.956 no
C32 H323 0.959 no
C33 H331 0.960 no
C33 H332 0.961 no
C33 H333 0.964 no
C35 H352 0.959 no
C35 H351 0.959 no
C35 H353 0.958 no
C36 H362 0.960 no
C36 H361 0.959 no
C36 H363 0.958 no
C37 H371 0.958 no
C37 H373 0.958 no
C37 H372 0.961 no
C38 H381 0.960 no
C38 H383 0.957 no
C38 H382 0.960 no
C42 H421 0.958 no
C42 H422 0.958 no
C42 H423 0.959 no
C43 H431 0.962 no
C43 H432 0.963 no
C43 H433 0.963 no
C45 H451 0.958 no
C45 H452 0.963 no
C45 H453 0.960 no
C46 H462 0.960 no
C46 H461 0.958 no
C46 H463 0.957 no
C47 H472 0.956 no
C47 H471 0.961 no
C47 H473 0.964 no
C48 H481 0.957 no
C48 H483 0.957 no
C48 H482 0.956 no
C51 C52 1.531(9) yes
C51 H511 0.967 no
C51 H512 0.967 no
C52 H521 0.968 no
C52 H522 0.970 no

loop_
_geom_hbond_atom_site_label_D
_geom_hbond_atom_site_label_H
_geom_hbond_atom_site_label_A
_geom_hbond_angle_DHA
_geom_hbond_distance_DH
_geom_hbond_distance_HA
_geom_hbond_distance_DA
_geom_hbond_publ_flag
C2 H61 C26 159.0 0.966 2.509 3.429(12) yes
C6 H61 C26 161.5 0.974 2.509 3.447(12) yes
C48 H481 C52 140.5 0.957 2.480 3.276(12) yes
C51 H512 C38 132.7 0.967 2.544 3.278(12) yes
